data_7235061
loop_
_publ_author_name
'Morteza Adinehnia'
'Bryan Borders'
'Michael Ruf'
'Bhaskar Chilukuri'
'K. W. Hipps'
'Ursula Mazur'

_publ_section_title
;
 Comprehensive structure-function correlation of photoactive ionic
 pi-conjugated supermolecular assemblies: an experimental and
 computational study
;
_journal_name_full 'Journal of Materials Chemistry C'
_journal_page_first 10223
_journal_page_last 10239
_journal_paper_doi 10.1039/C6TC03957J
_journal_volume 4
_journal_year 2016
_chemical_formula_moiety 'C22 H13 N2 O6 S2, 4(H O), C22 H19 N4, H O0.25'
_chemical_formula_sum 'C44 H37 N6 O10.25 S2'
_chemical_formula_weight 877.95
_space_group_crystal_system monoclinic
_space_group_IT_number 14
_space_group_name_Hall '-P 2ybc'
_space_group_name_H-M_alt 'P 1 21/c 1'
_symmetry_Int_Tables_number 14
_atom_sites_solution_primary direct
_cell_angle_alpha 90
_cell_angle_beta 92.477(9)
_cell_angle_gamma 90
_cell_formula_units_Z 4
_cell_length_a 8.3049(11)
_cell_length_b 16.413(2)
_cell_length_c 29.185(3)
_cell_measurement_reflns_used 6972
_cell_measurement_temperature 105.5
_cell_measurement_theta_max 66.76
_cell_measurement_theta_min 3.09
_cell_volume 3974.4(8)
_computing_molecular_graphics 'Olex2 (Dolomanov et al., 2009)'
_computing_publication_material 'Olex2 (Dolomanov et al., 2009)'
_computing_structure_refinement 'olex2.refine (Bourhis et al., 2015)'
_computing_structure_solution 'XT (Sheldrick, 2015)'
_diffrn_ambient_temperature 105.54
_diffrn_measured_fraction_theta_full 0.9913
_diffrn_measured_fraction_theta_max 0.9913
_diffrn_measurement_device_type 'Bruker D8 VENTURE single crystal diffractometer'
_diffrn_radiation_type 'Cu K\a'
_diffrn_radiation_wavelength 1.54178
_diffrn_reflns_av_R_equivalents 0.0818
_diffrn_reflns_av_unetI/netI 0.0934
_diffrn_reflns_limit_h_max 9
_diffrn_reflns_limit_h_min -9
_diffrn_reflns_limit_k_max 19
_diffrn_reflns_limit_k_min -19
_diffrn_reflns_limit_l_max 34
_diffrn_reflns_limit_l_min -32
_diffrn_reflns_number 33146
_diffrn_reflns_theta_full 66.7574
_diffrn_reflns_theta_max 66.76
_diffrn_reflns_theta_min 3.09
_exptl_absorpt_coefficient_mu 1.819
_exptl_absorpt_correction_T_max 1
_exptl_absorpt_correction_T_min 0.764
_exptl_absorpt_correction_type multi-scan
_exptl_absorpt_process_details '(Bruker (2001). Program name. Bruker AXS Inc., Madison, Wisconsin, USA.)'
_exptl_crystal_colour 'clear pinkish colourless'
_exptl_crystal_colour_lustre clear
_exptl_crystal_colour_modifier pinkish
_exptl_crystal_colour_primary colourless
_exptl_crystal_density_diffrn 1.4671
_exptl_crystal_description needle-with-hexagonal-cross-sectoin
_exptl_crystal_F_000 1836.7055
_exptl_crystal_size_max 0.061
_exptl_crystal_size_mid 0.006
_exptl_crystal_size_min 0.004
_refine_diff_density_max 1.183
_refine_diff_density_min -0.46
_refine_diff_density_rms 0.087
_refine_ls_d_res_high 0.8390
_refine_ls_d_res_low 14.3027
_refine_ls_extinction_expression Fc^*^=kFc[1+0.001xFc^2^\l^3^/sin(2\q)]^-1/4^
_refine_ls_goodness_of_fit_ref 1.0312
_refine_ls_hydrogen_treatment mixed
_refine_ls_matrix_type full
_refine_ls_number_constraints 60
_refine_ls_number_parameters 590
_refine_ls_number_reflns 6977
_refine_ls_number_restraints 0
_refine_ls_restrained_S_all 1.0312
_refine_ls_R_factor_all 0.1059
_refine_ls_R_factor_gt 0.0625
_refine_ls_shift/su_max 0.0165
_refine_ls_shift/su_mean 0.0005
_refine_ls_structure_factor_coef Fsqd
_refine_ls_weighting_details 'w=1/[\s^2^(Fo^2^)+(0.0917P)^2^+1.2876P] where P=(Fo^2^+2Fc^2^)/3'
_refine_ls_weighting_scheme calc
_refine_ls_wR_factor_gt 0.1588
_refine_ls_wR_factor_ref 0.1822
_reflns_Friedel_coverage 0.0
_reflns_limit_h_max 9
_reflns_limit_h_min -9
_reflns_limit_k_max 19
_reflns_limit_k_min 0
_reflns_limit_l_max 34
_reflns_limit_l_min 0
_reflns_number_gt 4493
_reflns_number_total 6977
_reflns_threshold_expression I>=2u(I)
_cod_data_source_file J-Mater-Chem-C-2016-4-10223.cif
_cod_data_source_block TMPyP-TSPP_rev
_cod_original_cell_volume 3974.5(8)
_cod_database_code 7235061

loop_
_space_group_symop_id
_space_group_symop_operation_xyz
1 x,y,z
2 -x,y+1/2,-z+1/2
3 -x,-y,-z
4 x,-y-1/2,z-1/2

loop_
_atom_site_label
_atom_site_type_symbol
_atom_site_fract_x
_atom_site_fract_y
_atom_site_fract_z
_atom_site_U_iso_or_equiv
_atom_site_adp_type
_atom_site_occupancy
_atom_site_refinement_flags_posn
_atom_site_refinement_flags_adp
S1 S 0.21789(12) 1.03741(5) 0.09218(4) 0.0325(3) Uani 1.000000 . U
S2 S 0.28441(13) 0.31794(6) 0.30155(4) 0.0377(3) Uani 1.000000 . U
O1 O 0.0895(3) 1.06437(14) 0.06061(10) 0.0363(7) Uani 1.000000 . U
O2 O 0.3631(3) 1.08680(14) 0.09082(11) 0.0398(8) Uani 1.000000 . U
O3 O 0.1632(4) 1.02518(15) 0.13852(10) 0.0409(8) Uani 1.000000 . U
O4 O 0.4038(4) 0.2551(2) 0.31112(11) 0.0515(9) Uani 1.000000 . U
O5 O 0.1200(3) 0.28807(18) 0.30180(10) 0.0449(8) Uani 1.000000 . U
O6 O 0.3145(4) 0.38901(19) 0.33054(11) 0.0521(9) Uani 1.000000 . U
O7 O 0.5782(5) 0.1492(2) 0.25796(13) 0.0647(10) Uani 1.000000 . U
H7a H 0.704(6) 0.151(3) 0.2731(17) 0.056(14) Uiso 1.000000 . .
O8 O 0.9245(5) 0.14457(19) 0.27490(13) 0.0612(10) Uani 1.000000 . U
H8 H 1.038(5) 0.147(2) 0.2630(14) 0.033(11) Uiso 1.000000 . .
O9 O 0.9427(5) 0.1389(2) 0.17849(13) 0.0580(10) Uani 1.000000 . U
H9 H 0.829(10) 0.126(5) 0.173(3) 0.14(3) Uiso 1.000000 . .
O10 O 0.5992(4) 0.14264(19) 0.16283(14) 0.0536(9) Uani 1.000000 . U
H10 H 0.561(6) 0.139(3) 0.1895(18) 0.048(16) Uiso 1.000000 . .
N1 N -0.0895(4) 0.55248(16) 0.05771(11) 0.0265(7) Uani 1.000000 . U
N2 N 0.0075(4) 0.39020(16) 0.03590(11) 0.0259(7) Uani 1.000000 . U
H2 H 0.0048(4) 0.43781(16) 0.02203(11) 0.0311(9) Uiso 1.000000 R .
N3 N -0.1881(4) 0.37150(19) 0.24805(11) 0.0294(8) Uani 1.000000 . U
N4 N 0.2240(4) 0.06610(16) -0.06986(12) 0.0283(8) Uani 1.000000 . U
N5 N 0.4895(3) 0.61128(16) -0.03359(10) 0.0239(7) Uani 1.000000 . U
H5 H 0.4945(3) 0.56407(16) -0.01931(10) 0.0287(8) Uiso 1.000000 R .
N6 N 0.4118(4) 0.55367(16) 0.05769(11) 0.0259(7) Uani 1.000000 . U
C5 C -0.1365(4) 0.6328(2) 0.06012(13) 0.0249(8) Uani 1.000000 . U
C6 C -0.2119(4) 0.6455(2) 0.10317(14) 0.0287(9) Uani 1.000000 . U
H6 H -0.2569(4) 0.6952(2) 0.11336(14) 0.0344(11) Uiso 1.000000 R .
C7 C -0.2072(5) 0.5744(2) 0.12636(14) 0.0296(9) Uani 1.000000 . U
H7 H -0.2486(5) 0.5647(2) 0.15571(14) 0.0355(11) Uiso 1.000000 R .
C8 C -0.1272(4) 0.5157(2) 0.09813(13) 0.0261(9) Uani 1.000000 . U
C9 C -0.0969(4) 0.4344(2) 0.10983(13) 0.0261(9) Uani 1.000000 . U
C10 C -0.0394(4) 0.3750(2) 0.07926(13) 0.0251(8) Uani 1.000000 . U
C11 C -0.0138(4) 0.2898(2) 0.08923(14) 0.0263(9) Uani 1.000000 . U
H11 H -0.0344(4) 0.2629(2) 0.11721(14) 0.0316(10) Uiso 1.000000 R .
O11 O 0.6887(17) 0.5557(10) 0.2699(5) 0.068(4) Uani 0.250000 . U
H11a H 0.660(7) 0.608(3) 0.244(2) 0.083(18) Uiso 1.000000 . .
C12 C 0.0445(4) 0.2556(2) 0.05168(13) 0.0270(9) Uani 1.000000 . U
H12 H 0.0713(4) 0.1997(2) 0.04808(13) 0.0324(11) Uiso 1.000000 R .
C13 C 0.0595(4) 0.3186(2) 0.01771(13) 0.0257(8) Uani 1.000000 . U
C14 C 0.1155(4) 0.3072(2) -0.02676(13) 0.0252(8) Uani 1.000000 . U
C15 C -0.1262(4) 0.4096(2) 0.15780(13) 0.0250(8) Uani 1.000000 . U
C16 C -0.0619(5) 0.4554(2) 0.19467(14) 0.0298(9) Uani 1.000000 . U
H16 H 0.0052(5) 0.5009(2) 0.18892(14) 0.0357(11) Uiso 1.000000 R .
C17 C -0.0945(5) 0.4356(2) 0.23908(14) 0.0313(9) Uani 1.000000 . U
H17 H -0.0502(5) 0.4676(2) 0.26366(14) 0.0376(11) Uiso 1.000000 R .
C18 C -0.2486(4) 0.3239(2) 0.21346(14) 0.0289(9) Uani 1.000000 . U
H18 H -0.3121(4) 0.2777(2) 0.22032(14) 0.0347(11) Uiso 1.000000 R .
C19 C -0.2192(4) 0.3415(2) 0.16893(14) 0.0280(9) Uani 1.000000 . U
H19 H -0.2622(4) 0.3074(2) 0.14514(14) 0.0336(11) Uiso 1.000000 R .
C20 C -0.2279(5) 0.3534(3) 0.29616(14) 0.0366(10) Uani 1.000000 . U
H20a H -0.3369(13) 0.3306(15) 0.29664(16) 0.0550(15) Uiso 1.000000 GR .
H20b H -0.150(2) 0.3139(12) 0.3093(3) 0.0550(15) Uiso 1.000000 GR .
H20c H -0.223(3) 0.4037(4) 0.3142(2) 0.0550(15) Uiso 1.000000 GR .
C21 C 0.1531(4) 0.2220(2) -0.04067(13) 0.0248(8) Uani 1.000000 . U
C22 C 0.2592(4) 0.1712(2) -0.01493(14) 0.0276(9) Uani 1.000000 . U
H22 H 0.3081(4) 0.1901(2) 0.01312(14) 0.0331(10) Uiso 1.000000 R .
C23 C 0.2916(4) 0.0948(2) -0.03036(14) 0.0280(9) Uani 1.000000 . U
H23 H 0.3637(4) 0.0610(2) -0.01280(14) 0.0335(11) Uiso 1.000000 R .
C24 C 0.2668(5) -0.0155(2) -0.08718(16) 0.0358(10) Uani 1.000000 . U
H24a H 0.283(3) -0.0123(4) -0.1202(2) 0.0537(16) Uiso 1.000000 GR .
H24b H 0.3663(18) -0.0343(7) -0.0713(7) 0.0537(16) Uiso 1.000000 GR .
H24c H 0.1795(15) -0.0539(4) -0.0815(9) 0.0537(16) Uiso 1.000000 GR .
C25 C 0.1178(5) 0.1120(2) -0.09459(14) 0.0291(9) Uani 1.000000 . U
H25 H 0.0674(5) 0.0904(2) -0.12180(14) 0.0349(11) Uiso 1.000000 R .
C26 C 0.0817(4) 0.1897(2) -0.08086(13) 0.0262(8) Uani 1.000000 . U
H26 H 0.0076(4) 0.2217(2) -0.09885(13) 0.0314(10) Uiso 1.000000 R .
C27 C 0.5325(4) 0.6255(2) -0.07731(13) 0.0246(8) Uani 1.000000 . U
C28 C 0.5036(4) 0.7104(2) -0.08815(14) 0.0265(9) Uani 1.000000 . U
H28 H 0.5205(4) 0.7364(2) -0.11661(14) 0.0318(10) Uiso 1.000000 R .
C29 C 0.4481(4) 0.7455(2) -0.05027(13) 0.0269(9) Uani 1.000000 . U
H29 H 0.4210(4) 0.8014(2) -0.04699(13) 0.0323(10) Uiso 1.000000 R .
C30 C 0.4369(4) 0.6835(2) -0.01555(13) 0.0246(8) Uani 1.000000 . U
C31 C 0.3832(4) 0.69567(19) 0.02896(13) 0.0249(8) Uani 1.000000 . U
C32 C 0.3634(4) 0.6338(2) 0.06163(14) 0.0256(9) Uani 1.000000 . U
C33 C 0.2867(4) 0.6436(2) 0.10457(13) 0.0261(9) Uani 1.000000 . U
H33 H 0.2423(4) 0.6926(2) 0.11589(13) 0.0314(10) Uiso 1.000000 R .
C34 C 0.2891(4) 0.5705(2) 0.12591(14) 0.0284(9) Uani 1.000000 . U
H34 H 0.2450(4) 0.5584(2) 0.15463(14) 0.0341(11) Uiso 1.000000 R .
C35 C 0.3712(4) 0.5140(2) 0.09702(13) 0.0251(8) Uani 1.000000 . U
C36 C 0.4039(4) 0.4318(2) 0.10787(13) 0.0241(8) Uani 1.000000 . U
C37 C 0.3448(4) 0.7804(2) 0.04355(13) 0.0244(8) Uani 1.000000 . U
C38 C 0.4146(4) 0.8122(2) 0.08427(13) 0.0255(8) Uani 1.000000 . U
H38 H 0.4871(4) 0.7796(2) 0.10239(13) 0.0306(10) Uiso 1.000000 R .
C39 C 0.3796(4) 0.8911(2) 0.09869(14) 0.0272(9) Uani 1.000000 . U
H39 H 0.4286(4) 0.9120(2) 0.12628(14) 0.0326(11) Uiso 1.000000 R .
C40 C 0.2725(5) 0.9389(2) 0.07240(14) 0.0282(9) Uani 1.000000 . U
C41 C 0.2046(5) 0.9092(2) 0.03170(14) 0.0288(9) Uani 1.000000 . U
H41 H 0.1340(5) 0.9426(2) 0.01338(14) 0.0346(11) Uiso 1.000000 R .
C42 C 0.2396(4) 0.8307(2) 0.01755(14) 0.0258(9) Uani 1.000000 . U
H42 H 0.1912(4) 0.8106(2) -0.01031(14) 0.0310(10) Uiso 1.000000 R .
C43 C 0.3705(4) 0.4044(2) 0.15557(14) 0.0260(9) Uani 1.000000 . U
C44 C 0.2806(4) 0.3338(2) 0.16302(14) 0.0283(9) Uani 1.000000 . U
H44 H 0.2377(4) 0.3035(2) 0.13757(14) 0.0340(11) Uiso 1.000000 R .
C45 C 0.2535(4) 0.3074(2) 0.20749(14) 0.0314(9) Uani 1.000000 . U
H45 H 0.1943(4) 0.2589(2) 0.21230(14) 0.0377(11) Uiso 1.000000 R .
C46 C 0.3132(5) 0.3524(2) 0.24451(14) 0.0307(9) Uani 1.000000 . U
C47 C 0.3995(5) 0.4227(2) 0.23787(14) 0.0320(9) Uani 1.000000 . U
H47 H 0.4389(5) 0.4537(2) 0.26348(14) 0.0384(11) Uiso 1.000000 R .
C48 C 0.4290(4) 0.4483(2) 0.19350(14) 0.0293(9) Uani 1.000000 . U
H48 H 0.4899(4) 0.4964(2) 0.18909(14) 0.0351(11) Uiso 1.000000 R .

loop_
_atom_site_aniso_label
_atom_site_aniso_U_11
_atom_site_aniso_U_22
_atom_site_aniso_U_33
_atom_site_aniso_U_12
_atom_site_aniso_U_13
_atom_site_aniso_U_23
S1 0.0439(6) 0.0156(4) 0.0389(7) 0.0027(4) 0.0100(5) -0.0001(4)
S2 0.0411(6) 0.0452(6) 0.0272(6) 0.0050(5) 0.0064(5) 0.0063(5)
O1 0.0373(15) 0.0222(12) 0.050(2) 0.0049(11) 0.0054(14) 0.0011(13)
O2 0.0436(16) 0.0200(12) 0.056(2) -0.0003(11) 0.0058(15) -0.0007(13)
O3 0.0640(19) 0.0243(13) 0.0354(19) 0.0104(13) 0.0148(15) -0.0040(13)
O4 0.0532(19) 0.064(2) 0.038(2) 0.0190(16) 0.0085(15) 0.0173(16)
O5 0.0395(17) 0.0604(19) 0.0347(19) -0.0042(14) 0.0020(14) 0.0129(15)
O6 0.072(2) 0.0538(18) 0.0315(19) -0.0071(16) 0.0088(16) -0.0072(16)
O7 0.078(3) 0.064(2) 0.053(2) 0.0074(19) 0.005(2) 0.0023(19)
O8 0.075(3) 0.0474(19) 0.061(3) 0.0066(17) 0.009(2) 0.0069(18)
O9 0.070(2) 0.053(2) 0.052(2) 0.0027(18) 0.0123(19) -0.0112(17)
O10 0.069(2) 0.0429(18) 0.049(2) 0.0103(16) 0.007(2) 0.0014(17)
N1 0.0382(18) 0.0162(14) 0.0253(19) 0.0012(12) 0.0032(14) 0.0005(13)
N2 0.0378(18) 0.0149(14) 0.025(2) 0.0015(12) 0.0022(15) -0.0011(13)
N3 0.0338(18) 0.0324(17) 0.0223(19) 0.0053(14) 0.0020(15) 0.0013(15)
N4 0.0364(18) 0.0170(14) 0.032(2) -0.0011(13) 0.0087(15) -0.0018(14)
N5 0.0356(17) 0.0126(13) 0.0236(19) 0.0003(12) 0.0034(14) -0.0009(13)
N6 0.0354(17) 0.0186(14) 0.0236(19) 0.0003(12) 0.0008(14) 0.0032(13)
C5 0.032(2) 0.0171(16) 0.026(2) -0.0007(14) 0.0029(17) 0.0003(16)
C6 0.036(2) 0.0182(17) 0.032(2) 0.0051(15) 0.0055(18) -0.0021(17)
C7 0.038(2) 0.0222(17) 0.029(2) 0.0037(16) 0.0073(18) -0.0013(17)
C8 0.034(2) 0.0202(17) 0.024(2) -0.0007(15) 0.0051(17) -0.0001(16)
C9 0.033(2) 0.0218(17) 0.024(2) -0.0003(15) 0.0039(17) 0.0022(16)
C10 0.031(2) 0.0186(17) 0.026(2) -0.0004(14) 0.0026(17) 0.0011(16)
C11 0.037(2) 0.0172(17) 0.024(2) -0.0005(15) 0.0023(17) 0.0009(16)
O11 0.058(9) 0.081(10) 0.061(10) 0.022(7) -0.035(7) -0.024(9)
C12 0.036(2) 0.0146(16) 0.030(2) 0.0017(15) -0.0004(18) 0.0001(16)
C13 0.034(2) 0.0175(16) 0.025(2) 0.0023(15) 0.0000(17) 0.0029(16)
C14 0.032(2) 0.0181(16) 0.026(2) 0.0020(15) 0.0015(17) 0.0002(16)
C15 0.030(2) 0.0200(16) 0.025(2) 0.0064(14) 0.0037(17) 0.0019(16)
C16 0.035(2) 0.0248(18) 0.030(2) -0.0041(16) 0.0022(18) -0.0020(17)
C17 0.035(2) 0.032(2) 0.026(2) -0.0004(17) -0.0011(18) -0.0013(18)
C18 0.033(2) 0.0245(18) 0.030(2) 0.0045(15) 0.0050(17) 0.0035(17)
C19 0.035(2) 0.0216(17) 0.027(2) 0.0031(15) 0.0027(18) -0.0033(16)
C20 0.043(2) 0.044(2) 0.023(2) 0.0060(19) 0.0038(19) 0.0025(19)
C21 0.031(2) 0.0198(17) 0.025(2) -0.0001(15) 0.0077(17) 0.0000(16)
C22 0.033(2) 0.0212(17) 0.028(2) -0.0042(15) 0.0007(17) 0.0009(17)
C23 0.030(2) 0.0242(18) 0.030(2) 0.0017(15) 0.0044(18) 0.0039(17)
C24 0.045(2) 0.0169(17) 0.047(3) 0.0031(16) 0.010(2) -0.0092(18)
C25 0.035(2) 0.0266(19) 0.026(2) -0.0004(16) 0.0048(18) 0.0006(17)
C26 0.031(2) 0.0215(17) 0.026(2) 0.0024(15) 0.0028(17) 0.0006(17)
C27 0.034(2) 0.0171(16) 0.022(2) -0.0020(14) 0.0008(17) 0.0017(16)
C28 0.033(2) 0.0206(17) 0.026(2) -0.0014(15) 0.0030(17) 0.0041(16)
C29 0.036(2) 0.0173(16) 0.027(2) -0.0007(15) -0.0004(18) 0.0006(16)
C30 0.032(2) 0.0178(16) 0.024(2) -0.0026(14) -0.0003(16) 0.0032(16)
C31 0.031(2) 0.0169(16) 0.027(2) 0.0001(14) -0.0013(17) -0.0010(16)
C32 0.032(2) 0.0184(17) 0.026(2) 0.0013(14) 0.0012(17) -0.0020(16)
C33 0.034(2) 0.0173(16) 0.027(2) 0.0030(15) 0.0019(17) -0.0019(16)
C34 0.033(2) 0.0252(18) 0.027(2) 0.0019(15) 0.0057(18) 0.0035(17)
C35 0.028(2) 0.0212(17) 0.026(2) -0.0001(14) 0.0020(17) -0.0006(16)
C36 0.0293(19) 0.0214(17) 0.021(2) -0.0001(14) 0.0009(16) 0.0016(16)
C37 0.0280(19) 0.0181(16) 0.027(2) -0.0003(14) 0.0047(17) 0.0000(16)
C38 0.032(2) 0.0217(17) 0.022(2) -0.0000(15) 0.0030(16) 0.0037(16)
C39 0.034(2) 0.0207(17) 0.027(2) -0.0017(15) 0.0079(18) -0.0009(16)
C40 0.036(2) 0.0185(17) 0.031(2) 0.0002(15) 0.0085(18) -0.0018(16)
C41 0.033(2) 0.0229(18) 0.031(2) 0.0015(15) 0.0059(18) 0.0055(17)
C42 0.030(2) 0.0203(17) 0.027(2) -0.0004(15) 0.0020(17) -0.0002(16)
C43 0.029(2) 0.0222(17) 0.027(2) 0.0053(15) 0.0033(17) 0.0021(16)
C44 0.034(2) 0.0279(18) 0.024(2) 0.0048(16) 0.0019(17) 0.0016(17)
C45 0.034(2) 0.0270(19) 0.034(3) 0.0027(16) 0.0073(18) 0.0069(18)
C46 0.032(2) 0.035(2) 0.025(2) 0.0082(17) 0.0047(18) 0.0021(18)
C47 0.035(2) 0.037(2) 0.023(2) 0.0079(17) 0.0002(18) -0.0032(18)
C48 0.032(2) 0.0283(19) 0.027(2) 0.0047(16) -0.0005(17) -0.0037(17)

loop_
_atom_type_symbol
_atom_type_scat_dispersion_real
_atom_type_scat_dispersion_imag
_atom_type_scat_Cromer_Mann_a1
_atom_type_scat_Cromer_Mann_a2
_atom_type_scat_Cromer_Mann_a3
_atom_type_scat_Cromer_Mann_a4
_atom_type_scat_Cromer_Mann_b1
_atom_type_scat_Cromer_Mann_b2
_atom_type_scat_Cromer_Mann_b3
_atom_type_scat_Cromer_Mann_b4
_atom_type_scat_Cromer_Mann_c
_atom_type_scat_source
_atom_type_scat_dispersion_source
H 0.00000 0.00000 0.49300 0.32291 0.14019 0.04081 10.51090 26.12570 3.14236 57.79970 0.0030380000826 'International Tables Volume C Table 6.1.1.4 (pp. 500-502)' 'Henke, Gullikson and Davis, At. Data and Nucl. Data Tables, 1993, 54, 2'
C 0.01920 0.00962 2.31000 1.02000 1.58860 0.86500 20.84390 10.20750 0.56870 51.65120 0.215599998832 'International Tables Volume C Table 6.1.1.4 (pp. 500-502)' 'Henke, Gullikson and Davis, At. Data and Nucl. Data Tables, 1993, 54, 2'
S 0.33536 0.55132 6.90530 5.20340 1.43790 1.58630 1.46790 22.21510 0.25360 56.17200 0.866900026798 'International Tables Volume C Table 6.1.1.4 (pp. 500-502)' 'Henke, Gullikson and Davis, At. Data and Nucl. Data Tables, 1993, 54, 2'
O 0.05239 0.03376 3.04850 2.28680 1.54630 0.86700 13.27710 5.70110 0.32390 32.90890 0.250800013542 'International Tables Volume C Table 6.1.1.4 (pp. 500-502)' 'Henke, Gullikson and Davis, At. Data and Nucl. Data Tables, 1993, 54, 2'
N 0.03256 0.01839 12.21260 3.13220 2.01250 1.16630 0.00570 9.89330 28.99750 0.58260 -11.5290002823 'International Tables Volume C Table 6.1.1.4 (pp. 500-502)' 'Henke, Gullikson and Davis, At. Data and Nucl. Data Tables, 1993, 54, 2'

loop_
_geom_angle_atom_site_label_1
_geom_angle_atom_site_label_2
_geom_angle_atom_site_label_3
_geom_angle
_geom_angle_site_symmetry_1
_geom_angle_site_symmetry_3
O2 S1 O1 113.63(16) . .
O3 S1 O1 112.44(17) . .
O3 S1 O2 113.17(18) . .
C40 S1 O1 105.17(18) . .
C40 S1 O2 105.90(16) . .
C40 S1 O3 105.62(16) . .
O5 S2 O4 113.26(19) . .
O6 S2 O4 111.0(2) . .
O6 S2 O5 113.95(19) . .
C46 S2 O4 106.66(17) . .
C46 S2 O5 106.01(18) . .
C46 S2 O6 105.19(18) . .
C8 N1 C5 107.5(3) . .
C10 N2 H2 125.93(18) . .
C13 N2 H2 125.9(2) . .
C13 N2 C10 108.1(3) . .
C18 N3 C17 120.4(3) . .
C20 N3 C17 119.7(3) . .
C20 N3 C18 119.8(3) . .
C24 N4 C23 120.8(3) . .
C25 N4 C23 120.2(3) . .
C25 N4 C24 119.0(3) . .
C27 N5 H5 125.92(18) . .
C30 N5 H5 125.9(2) . .
C30 N5 C27 108.2(3) . .
C35 N6 C32 107.4(3) . .
C6 C5 N1 108.5(3) . .
C14 C5 N1 126.4(3) 3_565 .
C14 C5 C6 125.1(3) 3_565 .
H6 C6 C5 126.05(19) . .
C7 C6 C5 107.9(3) . .
C7 C6 H6 126.1(2) . .
H7 C7 C6 126.5(2) . .
C8 C7 C6 107.1(3) . .
C8 C7 H7 126.5(2) . .
C7 C8 N1 108.9(3) . .
C9 C8 N1 125.7(3) . .
C9 C8 C7 125.3(3) . .
C10 C9 C8 124.4(3) . .
C15 C9 C8 117.1(3) . .
C15 C9 C10 118.5(3) . .
C9 C10 N2 125.2(3) . .
C11 C10 N2 108.6(3) . .
C11 C10 C9 126.2(3) . .
H11 C11 C10 126.4(2) . .
C12 C11 C10 107.3(3) . .
C12 C11 H11 126.4(2) . .
H12 C12 C11 126.1(2) . .
C13 C12 C11 107.8(3) . .
C13 C12 H12 126.1(2) . .
C12 C13 N2 108.2(3) . .
C14 C13 N2 126.5(3) . .
C14 C13 C12 125.3(3) . .
C13 C14 C5 127.0(3) . 3_565
C21 C14 C5 115.8(3) . 3_565
C21 C14 C13 117.2(3) . .
C16 C15 C9 120.2(3) . .
C19 C15 C9 123.3(4) . .
C19 C15 C16 116.5(4) . .
H16 C16 C15 119.6(2) . .
C17 C16 C15 120.9(3) . .
C17 C16 H16 119.6(2) . .
C16 C17 N3 120.6(4) . .
H17 C17 N3 119.7(2) . .
H17 C17 C16 119.7(2) . .
H18 C18 N3 119.6(2) . .
C19 C18 N3 120.8(3) . .
C19 C18 H18 119.6(2) . .
C18 C19 C15 120.8(4) . .
H19 C19 C15 119.6(2) . .
H19 C19 C18 119.6(2) . .
H20a C20 N3 109.5 . .
H20b C20 N3 109.5 . .
H20b C20 H20a 109.5 . .
H20c C20 N3 109.5 . .
H20c C20 H20a 109.5 . .
H20c C20 H20b 109.5 . .
C22 C21 C14 122.9(3) . .
C26 C21 C14 119.9(3) . .
C26 C21 C22 117.2(3) . .
H22 C22 C21 120.1(2) . .
C23 C22 C21 119.8(4) . .
C23 C22 H22 120.1(3) . .
C22 C23 N4 121.6(4) . .
H23 C23 N4 119.2(2) . .
H23 C23 C22 119.2(3) . .
H24a C24 N4 109.5 . .
H24b C24 N4 109.5 . .
H24b C24 H24a 109.5 . .
H24c C24 N4 109.5 . .
H24c C24 H24a 109.5 . .
H24c C24 H24b 109.5 . .
H25 C25 N4 119.7(2) . .
C26 C25 N4 120.6(4) . .
C26 C25 H25 119.7(2) . .
C25 C26 C21 120.5(4) . .
H26 C26 C21 119.7(2) . .
H26 C26 C25 119.7(2) . .
C28 C27 N5 108.8(3) . .
C36 C27 N5 126.7(3) 3_665 .
C36 C27 C28 124.4(3) 3_665 .
H28 C28 C27 126.5(2) . .
C29 C28 C27 107.0(3) . .
C29 C28 H28 126.5(2) . .
H29 C29 C28 126.0(2) . .
C30 C29 C28 108.1(3) . .
C30 C29 H29 126.0(2) . .
C29 C30 N5 107.9(3) . .
C31 C30 N5 126.4(3) . .
C31 C30 C29 125.6(3) . .
C32 C31 C30 125.1(3) . .
C37 C31 C30 118.4(3) . .
C37 C31 C32 116.5(3) . .
C31 C32 N6 126.0(3) . .
C33 C32 N6 108.6(3) . .
C33 C32 C31 125.4(3) . .
H33 C33 C32 126.14(19) . .
C34 C33 C32 107.7(3) . .
C34 C33 H33 126.1(2) . .
H34 C34 C33 126.3(2) . .
C35 C34 C33 107.4(3) . .
C35 C34 H34 126.3(2) . .
C34 C35 N6 108.9(3) . .
C36 C35 N6 126.1(3) . .
C36 C35 C34 125.1(3) . .
C35 C36 C27 124.6(3) . 3_665
C43 C36 C27 118.4(3) . 3_665
C43 C36 C35 117.0(3) . .
C38 C37 C31 120.3(3) . .
C42 C37 C31 122.0(3) . .
C42 C37 C38 117.7(3) . .
H38 C38 C37 119.4(2) . .
C39 C38 C37 121.2(4) . .
C39 C38 H38 119.4(2) . .
H39 C39 C38 120.2(2) . .
C40 C39 C38 119.6(4) . .
C40 C39 H39 120.2(2) . .
C39 C40 S1 119.9(3) . .
C41 C40 S1 119.9(3) . .
C41 C40 C39 120.1(3) . .
H41 C41 C40 120.0(2) . .
C42 C41 C40 120.0(4) . .
C42 C41 H41 120.0(3) . .
C41 C42 C37 121.3(4) . .
H42 C42 C37 119.4(2) . .
H42 C42 C41 119.4(3) . .
C44 C43 C36 120.9(3) . .
C48 C43 C36 120.8(3) . .
C48 C43 C44 118.4(4) . .
H44 C44 C43 119.7(2) . .
C45 C44 C43 120.6(4) . .
C45 C44 H44 119.7(2) . .
H45 C45 C44 120.2(2) . .
C46 C45 C44 119.7(3) . .
C46 C45 H45 120.2(2) . .
C45 C46 S2 120.2(3) . .
C47 C46 S2 119.2(3) . .
C47 C46 C45 120.6(4) . .
H47 C47 C46 120.1(2) . .
C48 C47 C46 119.8(4) . .
C48 C47 H47 120.1(2) . .
C47 C48 C43 121.0(4) . .
H48 C48 C43 119.5(2) . .
H48 C48 C47 119.5(2) . .

loop_
_geom_bond_atom_site_label_1
_geom_bond_atom_site_label_2
_geom_bond_distance
_geom_bond_site_symmetry_2
S1 O1 1.448(3) .
S1 O2 1.455(3) .
S1 O3 1.459(3) .
S1 C40 1.782(3) .
S2 O4 1.449(3) .
S2 O5 1.451(3) .
S2 O6 1.456(3) .
S2 C46 1.784(4) .
O7 H7a 1.12(5) .
O8 H8 1.02(4) .
O9 H9 0.98(8) .
O10 H10 0.85(5) .
N1 C5 1.377(4) .
N1 C8 1.373(5) .
N2 H2 0.8800 .
N2 C10 1.363(5) .
N2 C13 1.367(4) .
N3 C17 1.340(5) .
N3 C18 1.356(5) .
N3 C20 1.487(5) .
N4 C23 1.345(5) .
N4 C24 1.480(4) .
N4 C25 1.345(5) .
N5 H5 0.8800 .
N5 C27 1.360(5) .
N5 C30 1.377(4) .
N6 C32 1.382(4) .
N6 C35 1.374(5) .
C5 C6 1.443(5) .
C5 C14 1.402(5) 3_565
C6 H6 0.9500 .
C6 C7 1.349(5) .
C7 H7 0.9500 .
C7 C8 1.447(5) .
C8 C9 1.398(5) .
C9 C10 1.418(5) .
C9 C15 1.488(5) .
C10 C11 1.443(5) .
C11 H11 0.9500 .
C11 C12 1.341(5) .
O11 H11a 1.17(6) .
C12 H12 0.9500 .
C12 C13 1.442(5) .
C13 C14 1.410(5) .
C14 C21 1.492(5) .
C15 C16 1.400(5) .
C15 C19 1.404(5) .
C16 H16 0.9500 .
C16 C17 1.375(6) .
C17 H17 0.9500 .
C18 H18 0.9500 .
C18 C19 1.364(5) .
C19 H19 0.9500 .
C20 H20a 0.9800 .
C20 H20b 0.9800 .
C20 H20c 0.9800 .
C21 C22 1.407(5) .
C21 C26 1.396(5) .
C22 H22 0.9500 .
C22 C23 1.364(5) .
C23 H23 0.9500 .
C24 H24a 0.9800 .
C24 H24b 0.9800 .
C24 H24c 0.9800 .
C25 H25 0.9500 .
C25 C26 1.374(5) .
C26 H26 0.9500 .
C27 C28 1.446(5) .
C27 C36 1.414(5) 3_665
C28 H28 0.9500 .
C28 C29 1.345(5) .
C29 H29 0.9500 .
C29 C30 1.441(5) .
C30 C31 1.406(5) .
C31 C32 1.407(5) .
C31 C37 1.492(5) .
C32 C33 1.439(5) .
C33 H33 0.9500 .
C33 C34 1.352(5) .
C34 H34 0.9500 .
C34 C35 1.443(5) .
C35 C36 1.410(5) .
C36 C43 1.500(5) .
C37 C38 1.401(5) .
C37 C42 1.401(5) .
C38 H38 0.9500 .
C38 C39 1.395(5) .
C39 H39 0.9500 .
C39 C40 1.392(5) .
C40 C41 1.381(6) .
C41 H41 0.9500 .
C41 C42 1.389(5) .
C42 H42 0.9500 .
C43 C44 1.402(5) .
C43 C48 1.390(5) .
C44 H44 0.9500 .
C44 C45 1.395(5) .
C45 H45 0.9500 .
C45 C46 1.382(6) .
C46 C47 1.377(5) .
C47 H47 0.9500 .
C47 C48 1.393(6) .
C48 H48 0.9500 .
